data_7103316
loop_
_publ_author_name
'Li, Lei'
'Chase, Charles E'
'West, F G'

_publ_section_title
;
 Cyclooctatrienes from pyran-2-ones via a tandem
 [4+4]-photocycloaddition/decarboxylation process.
;
_journal_issue 34
_journal_name_full 'Chemical communications (Cambridge, England)'
_journal_page_first 4025
_journal_page_last 4027
_journal_paper_doi 10.1039/b806871b
_journal_year 2008
_chemical_formula_moiety 'C16 H18 O5'
_chemical_formula_sum 'C16 H18 O5'
_chemical_formula_weight 290.30
_chemical_name_systematic
;
?
;
_space_group_IT_number 7
_symmetry_cell_setting monoclinic
_symmetry_space_group_name_Hall 'P -2yac'
_symmetry_space_group_name_H-M 'P 1 n 1'
_atom_sites_solution_hydrogens geom
_atom_sites_solution_primary direct
_atom_sites_solution_secondary difmap
_cell_angle_alpha 90.00
_cell_angle_beta 98.648(2)
_cell_angle_gamma 90.00
_cell_formula_units_Z 4
_cell_length_a 10.7376(13)
_cell_length_b 8.3473(10)
_cell_length_c 16.1039(19)
_cell_measurement_reflns_used 4802
_cell_measurement_temperature 193(2)
_cell_measurement_theta_max 23.79
_cell_measurement_theta_min 2.14
_cell_volume 1427.0(3)
_computing_cell_refinement 'Bruker SAINT (Bruker, 1997)'
_computing_data_collection 'Bruker SMART (Bruker, 1997)'
_computing_data_reduction 'Bruker SAINT (Bruker, 1997)'
_computing_molecular_graphics 'Bruker SHELXTL (Bruker, 1997)'
_computing_publication_material 'Bruker SHELXTL (Bruker, 1997)'
_computing_structure_refinement 'SHELXL-97 (Sheldrick, 1997)'
_computing_structure_solution 'SIR97 (Altomare et al., 1999)'
_diffrn_ambient_temperature 193(2)
_diffrn_detector_area_resol_mean 8.192
_diffrn_measured_fraction_theta_full 0.999
_diffrn_measured_fraction_theta_max 0.999
_diffrn_measurement_device_type 'Bruker PLATFORM diffractometer/SMART 1000 CCD area detector'
_diffrn_measurement_method '\w scans'
_diffrn_radiation_monochromator graphite
_diffrn_radiation_source 'fine-focus sealed tube'
_diffrn_radiation_type MoK\a
_diffrn_radiation_wavelength 0.71073
_diffrn_reflns_av_R_equivalents 0.0399
_diffrn_reflns_av_sigmaI/netI 0.0547
_diffrn_reflns_limit_h_max 13
_diffrn_reflns_limit_h_min -13
_diffrn_reflns_limit_k_max 10
_diffrn_reflns_limit_k_min -10
_diffrn_reflns_limit_l_max 20
_diffrn_reflns_limit_l_min -20
_diffrn_reflns_number 12166
_diffrn_reflns_theta_full 27.53
_diffrn_reflns_theta_max 27.53
_diffrn_reflns_theta_min 2.14
_diffrn_standards_decay_% 0
_diffrn_standards_interval_time 0
_diffrn_standards_number 0
_exptl_absorpt_coefficient_mu 0.100
_exptl_absorpt_correction_T_max 0.9900
_exptl_absorpt_correction_T_min 0.9553
_exptl_absorpt_correction_type multi-scan
_exptl_absorpt_process_details 'SADABS (Sheldrick, 1996)'
_exptl_crystal_colour colourless
_exptl_crystal_density_diffrn 1.351
_exptl_crystal_density_method 'not measured'
_exptl_crystal_description block
_exptl_crystal_F_000 616
_exptl_crystal_size_max 0.46
_exptl_crystal_size_mid 0.20
_exptl_crystal_size_min 0.10
_refine_diff_density_max 0.425
_refine_diff_density_min -0.301
_refine_diff_density_rms 0.072
_refine_ls_abs_structure_details 'Flack H D (1983), Acta Cryst. A39, 876-881. 3245 Friedel pairs.'
_refine_ls_abs_structure_Flack -0.3(12)
_refine_ls_extinction_method none
_refine_ls_goodness_of_fit_ref 1.049
_refine_ls_hydrogen_treatment constr
_refine_ls_matrix_type full
_refine_ls_number_parameters 381
_refine_ls_number_reflns 6533
_refine_ls_number_restraints 2
_refine_ls_restrained_S_all 1.049
_refine_ls_R_factor_all 0.0823
_refine_ls_R_factor_gt 0.0623
_refine_ls_shift/su_max 0.005
_refine_ls_shift/su_mean 0.000
_refine_ls_structure_factor_coef Fsqd
_refine_ls_weighting_details 'calc w=1/[\s^2^(Fo^2^)+(0.1066P)^2^+0.2782P] where P=(Fo^2^+2Fc^2^)/3'
_refine_ls_weighting_scheme calc
_refine_ls_wR_factor_gt 0.1653
_refine_ls_wR_factor_ref 0.1775
_reflns_number_gt 5088
_reflns_number_total 6533
_reflns_threshold_expression I>2\s(I)
_cod_data_source_file b806871b.txt
_cod_data_source_block 3i(syn)
_cod_depositor_comments
;
The following automatic conversions were performed:
'_symmetry_cell_setting' value 'Monoclinic' changed to 'monoclinic'
according to '/home/saulius/struct/CIF-dictionaries/cif_core.dic'
dictionary named 'cif_core.dic' version 2.4.1 from 2010-06-29.

Automatic conversion script
Id: cif_fix_enum 1527 2010-12-29 10:47:43Z saulius 
;
_cod_original_sg_symbol_H-M Pn
_cod_database_code 7103316

loop_
_symmetry_equiv_pos_as_xyz
'x, y, z'
'x+1/2, -y, z+1/2'

loop_
_atom_site_label
_atom_site_type_symbol
_atom_site_fract_x
_atom_site_fract_y
_atom_site_fract_z
_atom_site_U_iso_or_equiv
_atom_site_adp_type
_atom_site_occupancy
_atom_site_symmetry_multiplicity
_atom_site_calc_flag
_atom_site_refinement_flags
_atom_site_disorder_assembly
_atom_site_disorder_group
O1A O -0.0546(2) 0.4330(3) 0.85398(14) 0.0293(5) Uani 1 1 d . . .
O2A O 0.1700(2) 0.4520(3) 0.81950(15) 0.0322(5) Uani 1 1 d . . .
O3A O 0.1575(2) 0.1888(3) 0.80643(17) 0.0390(6) Uani 1 1 d . . .
O4A O -0.0044(3) 0.4527(3) 0.57842(15) 0.0369(6) Uani 1 1 d . . .
O5A O 0.0479(3) 0.6973(3) 0.53396(19) 0.0574(9) Uani 1 1 d . . .
C1A C -0.0532(3) 0.1901(4) 0.6712(2) 0.0301(7) Uani 1 1 d . . .
H1A H -0.1205 0.2231 0.6245 0.036 Uiso 1 1 calc R . .
C2A C -0.1186(4) 0.1003(4) 0.7348(2) 0.0325(7) Uani 1 1 d . . .
H2AA H -0.0564 0.0484 0.7781 0.039 Uiso 1 1 calc R . .
H2BA H -0.1763 0.0175 0.7068 0.039 Uiso 1 1 calc R . .
C3A C -0.1924(3) 0.2320(4) 0.7739(2) 0.0311(7) Uani 1 1 d . . .
H3AA H -0.2777 0.2445 0.7414 0.037 Uiso 1 1 calc R . .
H3BA H -0.2006 0.2047 0.8326 0.037 Uiso 1 1 calc R . .
C4A C -0.1162(3) 0.3867(4) 0.77071(19) 0.0254(7) Uani 1 1 d . . .
C5A C -0.1872(3) 0.5357(4) 0.7424(2) 0.0349(8) Uani 1 1 d . . .
H5A H -0.2598 0.5407 0.7008 0.042 Uiso 1 1 calc R . .
C6A C -0.1328(4) 0.6598(4) 0.7846(2) 0.0371(8) Uani 1 1 d . . .
H6A H -0.1599 0.7681 0.7798 0.045 Uiso 1 1 calc R . .
C7A C -0.0200(3) 0.5962(4) 0.8416(2) 0.0327(7) Uani 1 1 d . . .
H7A H -0.0066 0.6558 0.8961 0.039 Uiso 1 1 calc R . .
C8A C 0.1016(4) 0.6023(4) 0.7977(2) 0.0339(8) Uani 1 1 d . . .
C9A C 0.0771(4) 0.6129(4) 0.7027(2) 0.0326(7) Uani 1 1 d . . .
H9A H 0.0960 0.7062 0.6732 0.039 Uiso 1 1 calc R . .
C10A C 0.0275(3) 0.4834(4) 0.6638(2) 0.0296(7) Uani 1 1 d . . .
C11A C -0.0047(3) 0.3438(4) 0.7170(2) 0.0252(6) Uani 1 1 d . . .
C12A C 0.1117(3) 0.3172(4) 0.7848(2) 0.0283(7) Uani 1 1 d . . .
C13A C 0.0411(4) 0.0892(4) 0.6314(3) 0.0416(9) Uani 1 1 d . . .
H13A H -0.0017 -0.0047 0.6040 0.050 Uiso 1 1 calc R . .
H13B H 0.1092 0.0541 0.6751 0.050 Uiso 1 1 calc R . .
H13C H 0.0764 0.1535 0.5897 0.050 Uiso 1 1 calc R . .
C14A C 0.1889(4) 0.7368(5) 0.8351(2) 0.0431(9) Uani 1 1 d . . .
H14A H 0.2638 0.7397 0.8071 0.052 Uiso 1 1 calc R . .
H14B H 0.2145 0.7175 0.8953 0.052 Uiso 1 1 calc R . .
H14C H 0.1446 0.8395 0.8270 0.052 Uiso 1 1 calc R . .
C15A C 0.0104(3) 0.5652(4) 0.5188(2) 0.0353(8) Uani 1 1 d . . .
C16A C -0.0275(5) 0.4980(5) 0.4335(3) 0.0556(12) Uani 1 1 d . . .
H16A H -0.0648 0.5828 0.3956 0.067 Uiso 1 1 calc R . .
H16B H -0.0894 0.4126 0.4359 0.067 Uiso 1 1 calc R . .
H16C H 0.0467 0.4543 0.4128 0.067 Uiso 1 1 calc R . .
O1B O 0.4490(2) 0.0614(3) 0.45362(14) 0.0301(5) Uani 1 1 d . . .
O2B O 0.6621(2) 0.0801(3) 0.54687(15) 0.0314(5) Uani 1 1 d . . .
O3B O 0.6220(2) 0.3383(3) 0.55724(18) 0.0394(6) Uani 1 1 d . . .
O4B O 0.4590(3) 0.0449(3) 0.73682(15) 0.0368(6) Uani 1 1 d . . .
O5B O 0.5487(5) -0.1699(5) 0.8037(2) 0.0954(16) Uani 1 1 d . . .
C1B C 0.3916(3) 0.2961(4) 0.6299(2) 0.0305(7) Uani 1 1 d . . .
H1B H 0.3216 0.2479 0.6560 0.037 Uiso 1 1 calc R . .
C2B C 0.3303(4) 0.3765(4) 0.5480(2) 0.0361(8) Uani 1 1 d . . .
H2AB H 0.2599 0.4468 0.5582 0.043 Uiso 1 1 calc R . .
H2BB H 0.3927 0.4411 0.5231 0.043 Uiso 1 1 calc R . .
C3B C 0.2828(3) 0.2384(4) 0.4910(2) 0.0338(7) Uani 1 1 d . . .
H3AB H 0.2845 0.2673 0.4316 0.041 Uiso 1 1 calc R . .
H3BB H 0.1952 0.2112 0.4978 0.041 Uiso 1 1 calc R . .
C4B C 0.3703(3) 0.0958(4) 0.5164(2) 0.0280(7) Uani 1 1 d . . .
C5B C 0.3115(4) -0.0661(4) 0.5277(2) 0.0355(8) Uani 1 1 d . . .
H5B H 0.2352 -0.0845 0.5493 0.043 Uiso 1 1 calc R . .
C6B C 0.3844(4) -0.1767(4) 0.5024(2) 0.0389(8) Uani 1 1 d . . .
H6B H 0.3686 -0.2888 0.5011 0.047 Uiso 1 1 calc R . .
C7B C 0.4979(4) -0.0950(4) 0.4756(2) 0.0338(8) Uani 1 1 d . . .
H7B H 0.5257 -0.1502 0.4264 0.041 Uiso 1 1 calc R . .
C8B C 0.6085(4) -0.0815(4) 0.5513(2) 0.0332(8) Uani 1 1 d . . .
C9B C 0.5707(4) -0.0985(4) 0.6377(2) 0.0330(8) Uani 1 1 d . . .
H9B H 0.5943 -0.1883 0.6728 0.040 Uiso 1 1 calc R . .
C10B C 0.5016(3) 0.0218(4) 0.6612(2) 0.0291(7) Uani 1 1 d . . .
C11B C 0.4649(3) 0.1554(4) 0.5986(2) 0.0265(7) Uani 1 1 d . . .
C12B C 0.5876(3) 0.2022(4) 0.5651(2) 0.0305(7) Uani 1 1 d . . .
C13B C 0.4609(4) 0.4109(5) 0.6948(3) 0.0451(10) Uani 1 1 d . . .
H13D H 0.4965 0.3508 0.7451 0.054 Uiso 1 1 calc R . .
H13E H 0.4018 0.4915 0.7099 0.054 Uiso 1 1 calc R . .
H13F H 0.5289 0.4643 0.6712 0.054 Uiso 1 1 calc R . .
C14B C 0.7133(4) -0.1966(5) 0.5382(2) 0.0438(9) Uani 1 1 d . . .
H14D H 0.7818 -0.1885 0.5857 0.053 Uiso 1 1 calc R . .
H14E H 0.7453 -0.1692 0.4861 0.053 Uiso 1 1 calc R . .
H14F H 0.6806 -0.3063 0.5344 0.053 Uiso 1 1 calc R . .
C15B C 0.4929(4) -0.0482(5) 0.8060(2) 0.0400(9) Uani 1 1 d . . .
C16B C 0.4464(4) 0.0216(5) 0.8793(2) 0.0412(9) Uani 1 1 d . . .
H16D H 0.4351 -0.0635 0.9195 0.049 Uiso 1 1 calc R . .
H16E H 0.3656 0.0749 0.8612 0.049 Uiso 1 1 calc R . .
H16F H 0.5076 0.0999 0.9062 0.049 Uiso 1 1 calc R . .

loop_
_atom_site_aniso_label
_atom_site_aniso_U_11
_atom_site_aniso_U_22
_atom_site_aniso_U_33
_atom_site_aniso_U_23
_atom_site_aniso_U_13
_atom_site_aniso_U_12
O1A 0.0435(13) 0.0199(11) 0.0244(11) 0.0019(9) 0.0047(10) -0.0023(10)
O2A 0.0368(12) 0.0241(11) 0.0346(13) -0.0003(10) 0.0018(10) -0.0021(10)
O3A 0.0472(15) 0.0247(12) 0.0441(14) 0.0014(10) 0.0037(11) 0.0082(11)
O4A 0.0576(16) 0.0246(12) 0.0284(12) 0.0038(10) 0.0057(11) -0.0128(11)
O5A 0.099(2) 0.0278(14) 0.0408(15) 0.0108(11) -0.0032(15) -0.0183(15)
C1A 0.0398(18) 0.0202(15) 0.0303(17) -0.0036(13) 0.0050(14) -0.0040(13)
C2A 0.0441(19) 0.0158(15) 0.0371(18) 0.0058(13) 0.0047(15) -0.0055(14)
C3A 0.0350(17) 0.0245(16) 0.0343(17) 0.0011(13) 0.0069(14) -0.0060(14)
C4A 0.0308(16) 0.0190(15) 0.0256(15) 0.0051(12) 0.0017(13) 0.0019(12)
C5A 0.0350(18) 0.0250(17) 0.044(2) 0.0070(14) 0.0029(15) 0.0059(15)
C6A 0.046(2) 0.0221(16) 0.043(2) -0.0009(15) 0.0079(16) 0.0047(15)
C7A 0.048(2) 0.0169(15) 0.0335(17) -0.0037(13) 0.0072(15) -0.0014(14)
C8A 0.0435(19) 0.0207(16) 0.0358(18) -0.0009(13) 0.0002(15) -0.0045(15)
C9A 0.045(2) 0.0247(16) 0.0276(16) 0.0006(13) 0.0053(14) -0.0099(15)
C10A 0.0409(19) 0.0185(15) 0.0293(17) 0.0028(13) 0.0049(14) -0.0043(14)
C11A 0.0348(17) 0.0173(14) 0.0241(14) 0.0019(12) 0.0061(13) -0.0041(12)
C12A 0.0326(17) 0.0258(16) 0.0272(16) 0.0041(13) 0.0072(13) -0.0006(13)
C13A 0.059(2) 0.0243(18) 0.044(2) -0.0115(15) 0.0164(18) -0.0056(17)
C14A 0.057(2) 0.0317(19) 0.039(2) -0.0056(16) 0.0012(17) -0.0136(18)
C15A 0.0422(19) 0.0316(19) 0.0318(18) 0.0097(15) 0.0043(15) 0.0014(15)
C16A 0.090(3) 0.045(2) 0.028(2) 0.0033(17) -0.004(2) -0.009(2)
O1B 0.0401(13) 0.0249(11) 0.0257(11) 0.0014(9) 0.0063(9) -0.0001(10)
O2B 0.0362(12) 0.0227(11) 0.0364(13) 0.0004(10) 0.0093(10) 0.0001(9)
O3B 0.0421(14) 0.0248(13) 0.0511(15) 0.0043(11) 0.0066(12) -0.0058(11)
O4B 0.0544(15) 0.0307(13) 0.0251(12) 0.0013(10) 0.0058(10) 0.0127(12)
O5B 0.171(4) 0.075(3) 0.0487(19) 0.0297(18) 0.046(2) 0.071(3)
C1B 0.0353(18) 0.0218(16) 0.0340(17) -0.0002(13) 0.0036(14) 0.0027(13)
C2B 0.0391(19) 0.0243(17) 0.045(2) 0.0056(15) 0.0070(16) 0.0065(14)
C3B 0.0361(18) 0.0337(18) 0.0307(17) 0.0084(15) 0.0022(14) 0.0008(15)
C4B 0.0369(17) 0.0220(15) 0.0245(15) 0.0019(12) 0.0024(13) -0.0023(13)
C5B 0.0421(19) 0.0316(18) 0.0334(18) 0.0001(14) 0.0072(15) -0.0106(16)
C6B 0.056(2) 0.0218(16) 0.0378(19) -0.0062(14) 0.0030(17) -0.0058(16)
C7B 0.054(2) 0.0207(16) 0.0277(17) -0.0061(13) 0.0083(15) 0.0025(14)
C8B 0.049(2) 0.0203(16) 0.0315(17) 0.0003(13) 0.0093(15) 0.0016(14)
C9B 0.050(2) 0.0220(16) 0.0272(16) 0.0061(13) 0.0074(15) 0.0065(15)
C10B 0.0441(19) 0.0197(15) 0.0229(15) 0.0009(12) 0.0026(13) -0.0010(13)
C11B 0.0351(17) 0.0168(14) 0.0272(15) -0.0013(12) 0.0032(13) 0.0008(13)
C12B 0.0357(18) 0.0236(16) 0.0303(17) 0.0030(13) -0.0015(14) -0.0010(14)
C13B 0.051(2) 0.0267(19) 0.056(2) -0.0158(17) 0.0028(19) 0.0071(17)
C14B 0.064(3) 0.0310(19) 0.040(2) -0.0003(15) 0.0174(19) 0.0137(18)
C15B 0.054(2) 0.036(2) 0.0301(18) 0.0069(16) 0.0053(16) 0.0075(18)
C16B 0.054(2) 0.037(2) 0.0308(18) -0.0023(16) 0.0012(16) 0.0024(18)

loop_
_atom_type_symbol
_atom_type_description
_atom_type_scat_dispersion_real
_atom_type_scat_dispersion_imag
_atom_type_scat_source
C C 0.0033 0.0016 'International Tables Vol C Tables 4.2.6.8 and 6.1.1.4'
H H 0.0000 0.0000 'International Tables Vol C Tables 4.2.6.8 and 6.1.1.4'
O O 0.0106 0.0060 'International Tables Vol C Tables 4.2.6.8 and 6.1.1.4'

loop_
_geom_angle_atom_site_label_1
_geom_angle_atom_site_label_2
_geom_angle_atom_site_label_3
_geom_angle
_geom_angle_site_symmetry_1
_geom_angle_site_symmetry_3
_geom_angle_publ_flag
C7A O1A C4A 102.5(2) . . ?
C12A O2A C8A 115.1(2) . . ?
C15A O4A C10A 122.0(3) . . ?
C2A C1A C13A 114.3(3) . . ?
C2A C1A C11A 104.2(3) . . ?
C13A C1A C11A 117.7(3) . . ?
C1A C2A C3A 103.9(3) . . ?
C4A C3A C2A 106.1(3) . . ?
O1A C4A C5A 101.5(3) . . ?
O1A C4A C3A 111.4(2) . . ?
C5A C4A C3A 117.5(3) . . ?
O1A C4A C11A 106.3(2) . . ?
C5A C4A C11A 113.9(3) . . ?
C3A C4A C11A 105.8(2) . . ?
C6A C5A C4A 109.2(3) . . ?
C5A C6A C7A 106.8(3) . . ?
O1A C7A C6A 102.6(3) . . ?
O1A C7A C8A 110.0(3) . . ?
C6A C7A C8A 111.1(3) . . ?
O2A C8A C9A 107.2(3) . . ?
O2A C8A C14A 106.2(3) . . ?
C9A C8A C14A 111.0(3) . . ?
O2A C8A C7A 106.5(3) . . ?
C9A C8A C7A 115.1(3) . . ?
C14A C8A C7A 110.3(3) . . ?
C10A C9A C8A 115.3(3) . . ?
C9A C10A O4A 129.9(3) . . ?
C9A C10A C11A 118.2(3) . . ?
O4A C10A C11A 111.9(3) . . ?
C10A C11A C1A 117.5(3) . . ?
C10A C11A C12A 106.3(3) . . ?
C1A C11A C12A 113.5(3) . . ?
C10A C11A C4A 112.5(3) . . ?
C1A C11A C4A 102.6(2) . . ?
C12A C11A C4A 103.8(2) . . ?
O3A C12A O2A 118.1(3) . . ?
O3A C12A C11A 125.5(3) . . ?
O2A C12A C11A 116.2(3) . . ?
O5A C15A O4A 124.4(3) . . ?
O5A C15A C16A 125.4(4) . . ?
O4A C15A C16A 110.2(3) . . ?
C7B O1B C4B 103.9(2) . . ?
C12B O2B C8B 115.5(3) . . ?
C15B O4B C10B 124.1(3) . . ?
C13B C1B C2B 114.6(3) . . ?
C13B C1B C11B 118.9(3) . . ?
C2B C1B C11B 103.1(3) . . ?
C3B C2B C1B 104.4(3) . . ?
C2B C3B C4B 107.0(3) . . ?
O1B C4B C5B 101.9(3) . . ?
O1B C4B C3B 111.6(3) . . ?
C5B C4B C3B 118.4(3) . . ?
O1B C4B C11B 105.8(2) . . ?
C5B C4B C11B 113.4(3) . . ?
C3B C4B C11B 105.3(3) . . ?
C6B C5B C4B 108.1(3) . . ?
C5B C6B C7B 108.3(3) . . ?
O1B C7B C6B 101.6(3) . . ?
O1B C7B C8B 109.4(3) . . ?
C6B C7B C8B 111.0(3) . . ?
O2B C8B C9B 106.9(3) . . ?
O2B C8B C14B 105.6(3) . . ?
C9B C8B C14B 112.0(3) . . ?
O2B C8B C7B 106.5(3) . . ?
C9B C8B C7B 115.5(3) . . ?
C14B C8B C7B 109.7(3) . . ?
C10B C9B C8B 115.2(3) . . ?
C9B C10B O4B 128.8(3) . . ?
C9B C10B C11B 117.8(3) . . ?
O4B C10B C11B 113.4(3) . . ?
C10B C11B C1B 116.1(3) . . ?
C10B C11B C12B 105.5(3) . . ?
C1B C11B C12B 115.2(3) . . ?
C10B C11B C4B 112.7(2) . . ?
C1B C11B C4B 102.3(2) . . ?
C12B C11B C4B 104.8(2) . . ?
O3B C12B O2B 119.0(3) . . ?
O3B C12B C11B 124.4(3) . . ?
O2B C12B C11B 116.6(3) . . ?
O5B C15B O4B 122.6(4) . . ?
O5B C15B C16B 126.9(4) . . ?
O4B C15B C16B 110.5(3) . . ?

loop_
_geom_bond_atom_site_label_1
_geom_bond_atom_site_label_2
_geom_bond_distance
_geom_bond_site_symmetry_2
_geom_bond_publ_flag
O1A C7A 1.433(4) . ?
O1A C4A 1.455(4) . ?
O2A C12A 1.366(4) . ?
O2A C8A 1.469(4) . ?
O3A C12A 1.208(4) . ?
O4A C15A 1.369(4) . ?
O4A C10A 1.391(4) . ?
O5A C15A 1.186(5) . ?
C1A C2A 1.524(5) . ?
C1A C13A 1.530(5) . ?
C1A C11A 1.531(4) . ?
C2A C3A 1.543(5) . ?
C3A C4A 1.533(5) . ?
C4A C5A 1.494(4) . ?
C4A C11A 1.619(5) . ?
C5A C6A 1.325(5) . ?
C6A C7A 1.502(5) . ?
C7A C8A 1.577(5) . ?
C8A C9A 1.516(5) . ?
C8A C14A 1.528(5) . ?
C9A C10A 1.320(5) . ?
C10A C11A 1.516(4) . ?
C11A C12A 1.548(5) . ?
C15A C16A 1.482(5) . ?
O1B C7B 1.432(4) . ?
O1B C4B 1.441(4) . ?
O2B C12B 1.355(4) . ?
O2B C8B 1.472(4) . ?
O3B C12B 1.208(4) . ?
O4B C15B 1.363(4) . ?
O4B C10B 1.378(4) . ?
O5B C15B 1.183(5) . ?
C1B C13B 1.527(5) . ?
C1B C2B 1.537(5) . ?
C1B C11B 1.540(4) . ?
C2B C3B 1.513(5) . ?
C3B C4B 1.533(5) . ?
C4B C5B 1.514(5) . ?
C4B C11B 1.621(4) . ?
C5B C6B 1.315(5) . ?
C6B C7B 1.515(5) . ?
C7B C8B 1.572(5) . ?
C8B C9B 1.515(5) . ?
C8B C14B 1.518(5) . ?
C9B C10B 1.336(5) . ?
C10B C11B 1.515(4) . ?
C11B C12B 1.547(5) . ?
C15B C16B 1.469(5) . ?

loop_
_geom_torsion_atom_site_label_1
_geom_torsion_atom_site_label_2
_geom_torsion_atom_site_label_3
_geom_torsion_atom_site_label_4
_geom_torsion
_geom_torsion_site_symmetry_1
_geom_torsion_site_symmetry_2
_geom_torsion_site_symmetry_3
_geom_torsion_site_symmetry_4
_geom_torsion_publ_flag
C13A C1A C2A C3A 172.3(3) . . . . ?
C11A C1A C2A C3A 42.5(3) . . . . ?
C1A C2A C3A C4A -30.3(3) . . . . ?
C7A O1A C4A C5A -38.8(3) . . . . ?
C7A O1A C4A C3A -164.6(3) . . . . ?
C7A O1A C4A C11A 80.6(3) . . . . ?
C2A C3A C4A O1A -107.8(3) . . . . ?
C2A C3A C4A C5A 135.7(3) . . . . ?
C2A C3A C4A C11A 7.3(3) . . . . ?
O1A C4A C5A C6A 23.2(4) . . . . ?
C3A C4A C5A C6A 144.9(3) . . . . ?
C11A C4A C5A C6A -90.6(4) . . . . ?
C4A C5A C6A C7A 1.5(4) . . . . ?
C4A O1A C7A C6A 40.1(3) . . . . ?
C4A O1A C7A C8A -78.3(3) . . . . ?
C5A C6A C7A O1A -26.2(4) . . . . ?
C5A C6A C7A C8A 91.4(4) . . . . ?
C12A O2A C8A C9A -55.6(3) . . . . ?
C12A O2A C8A C14A -174.3(3) . . . . ?
C12A O2A C8A C7A 68.2(3) . . . . ?
O1A C7A C8A O2A -25.9(4) . . . . ?
C6A C7A C8A O2A -138.9(3) . . . . ?
O1A C7A C8A C9A 92.8(3) . . . . ?
C6A C7A C8A C9A -20.2(4) . . . . ?
O1A C7A C8A C14A -140.6(3) . . . . ?
C6A C7A C8A C14A 106.4(3) . . . . ?
O2A C8A C9A C10A 49.5(4) . . . . ?
C14A C8A C9A C10A 165.0(3) . . . . ?
C7A C8A C9A C10A -68.7(4) . . . . ?
C8A C9A C10A O4A -178.9(3) . . . . ?
C8A C9A C10A C11A 2.8(5) . . . . ?
C15A O4A C10A C9A -1.8(6) . . . . ?
C15A O4A C10A C11A 176.6(3) . . . . ?
C9A C10A C11A C1A -175.7(3) . . . . ?
O4A C10A C11A C1A 5.7(4) . . . . ?
C9A C10A C11A C12A -47.3(4) . . . . ?
O4A C10A C11A C12A 134.1(3) . . . . ?
C9A C10A C11A C4A 65.6(4) . . . . ?
O4A C10A C11A C4A -113.0(3) . . . . ?
C2A C1A C11A C10A -160.7(3) . . . . ?
C13A C1A C11A C10A 71.5(4) . . . . ?
C2A C1A C11A C12A 74.4(3) . . . . ?
C13A C1A C11A C12A -53.4(4) . . . . ?
C2A C1A C11A C4A -36.9(3) . . . . ?
C13A C1A C11A C4A -164.6(3) . . . . ?
O1A C4A C11A C10A -96.3(3) . . . . ?
C5A C4A C11A C10A 14.6(4) . . . . ?
C3A C4A C11A C10A 145.2(3) . . . . ?
O1A C4A C11A C1A 136.5(2) . . . . ?
C5A C4A C11A C1A -112.5(3) . . . . ?
C3A C4A C11A C1A 18.0(3) . . . . ?
O1A C4A C11A C12A 18.1(3) . . . . ?
C5A C4A C11A C12A 129.1(3) . . . . ?
C3A C4A C11A C12A -100.4(3) . . . . ?
C8A O2A C12A O3A -173.4(3) . . . . ?
C8A O2A C12A C11A 9.8(4) . . . . ?
C10A C11A C12A O3A -136.2(3) . . . . ?
C1A C11A C12A O3A -5.5(5) . . . . ?
C4A C11A C12A O3A 105.1(4) . . . . ?
C10A C11A C12A O2A 40.4(4) . . . . ?
C1A C11A C12A O2A 171.1(3) . . . . ?
C4A C11A C12A O2A -78.4(3) . . . . ?
C10A O4A C15A O5A -1.9(6) . . . . ?
C10A O4A C15A C16A 178.3(4) . . . . ?
C13B C1B C2B C3B 173.3(3) . . . . ?
C11B C1B C2B C3B 42.6(3) . . . . ?
C1B C2B C3B C4B -29.4(4) . . . . ?
C7B O1B C4B C5B -38.0(3) . . . . ?
C7B O1B C4B C3B -165.2(3) . . . . ?
C7B O1B C4B C11B 80.8(3) . . . . ?
C2B C3B C4B O1B -109.0(3) . . . . ?
C2B C3B C4B C5B 133.2(3) . . . . ?
C2B C3B C4B C11B 5.3(3) . . . . ?
O1B C4B C5B C6B 22.2(4) . . . . ?
C3B C4B C5B C6B 144.9(3) . . . . ?
C11B C4B C5B C6B -91.1(4) . . . . ?
C4B C5B C6B C7B 1.9(4) . . . . ?
C4B O1B C7B C6B 38.9(3) . . . . ?
C4B O1B C7B C8B -78.5(3) . . . . ?
C5B C6B C7B O1B -25.4(4) . . . . ?
C5B C6B C7B C8B 90.8(4) . . . . ?
C12B O2B C8B C9B -54.4(4) . . . . ?
C12B O2B C8B C14B -173.8(3) . . . . ?
C12B O2B C8B C7B 69.6(3) . . . . ?
O1B C7B C8B O2B -26.4(4) . . . . ?
C6B C7B C8B O2B -137.7(3) . . . . ?
O1B C7B C8B C9B 92.1(3) . . . . ?
C6B C7B C8B C9B -19.2(4) . . . . ?
O1B C7B C8B C14B -140.2(3) . . . . ?
C6B C7B C8B C14B 108.5(3) . . . . ?
O2B C8B C9B C10B 49.6(4) . . . . ?
C14B C8B C9B C10B 164.8(3) . . . . ?
C7B C8B C9B C10B -68.7(4) . . . . ?
C8B C9B C10B O4B -176.2(3) . . . . ?
C8B C9B C10B C11B 2.5(5) . . . . ?
C15B O4B C10B C9B 7.1(6) . . . . ?
C15B O4B C10B C11B -171.7(3) . . . . ?
C9B C10B C11B C1B -176.8(3) . . . . ?
O4B C10B C11B C1B 2.2(4) . . . . ?
C9B C10B C11B C12B -47.9(4) . . . . ?
O4B C10B C11B C12B 131.0(3) . . . . ?
C9B C10B C11B C4B 65.8(4) . . . . ?
O4B C10B C11B C4B -115.3(3) . . . . ?
C13B C1B C11B C10B 71.0(4) . . . . ?
C2B C1B C11B C10B -161.1(3) . . . . ?
C13B C1B C11B C12B -53.0(4) . . . . ?
C2B C1B C11B C12B 75.0(3) . . . . ?
C13B C1B C11B C4B -166.0(3) . . . . ?
C2B C1B C11B C4B -38.0(3) . . . . ?
O1B C4B C11B C10B -96.0(3) . . . . ?
C5B C4B C11B C10B 14.8(4) . . . . ?
C3B C4B C11B C10B 145.7(3) . . . . ?
O1B C4B C11B C1B 138.6(3) . . . . ?
C5B C4B C11B C1B -110.5(3) . . . . ?
C3B C4B C11B C1B 20.4(3) . . . . ?
O1B C4B C11B C12B 18.2(3) . . . . ?
C5B C4B C11B C12B 129.0(3) . . . . ?
C3B C4B C11B C12B -100.1(3) . . . . ?
C8B O2B C12B O3B -175.0(3) . . . . ?
C8B O2B C12B C11B 7.4(4) . . . . ?
C10B C11B C12B O3B -134.6(3) . . . . ?
C1B C11B C12B O3B -5.3(5) . . . . ?
C4B C11B C12B O3B 106.2(4) . . . . ?
C10B C11B C12B O2B 42.8(4) . . . . ?
C1B C11B C12B O2B 172.1(3) . . . . ?
C4B C11B C12B O2B -76.3(3) . . . . ?
C10B O4B C15B O5B -10.4(7) . . . . ?
C10B O4B C15B C16B 171.7(3) . . . . ?
